data_7043025
loop_
_publ_author_name
'Hill, Anthony'
'Ward, Jas S.'

_publ_section_title
;
 Synthetic and Structural Studies of Phosphine Coordinated Boronium Salts
;
_journal_name_full 'Dalton Trans.'
_journal_paper_doi 10.1039/C7DT01023K
_journal_year 2017
_chemical_absolute_configuration ad
_chemical_compound_source 'Research School of Chemistry'
_chemical_formula_moiety 'C16 H24 B1 P2, Br1'
_chemical_formula_sum 'C16 H24 B Br P2'
_chemical_formula_weight 369.03
_space_group_IT_number 9
_symmetry_cell_setting monoclinic
_symmetry_space_group_name_Hall 'C -2yc'
_symmetry_space_group_name_H-M 'C 1 c 1'
_atom_sites_solution_hydrogens difmap
_atom_sites_solution_primary direct
_audit_update_record
;
2013-06-07 deposited with the CCDC.
2017-05-12 downloaded from the CCDC.
;
_cell_angle_alpha 90
_cell_angle_beta 119.5074(16)
_cell_angle_gamma 90
_cell_formula_units_Z 4
_cell_length_a 12.5325(4)
_cell_length_b 13.6104(5)
_cell_length_c 12.3150(3)
_cell_measurement_reflns_used 10394
_cell_measurement_temperature 200
_cell_measurement_theta_max 27
_cell_measurement_theta_min 2.55
_cell_volume 1828.13(10)
_computing_cell_refinement 'DENZO/SCALEPACK (Otwinowski & Minor, 1997)'
_computing_data_collection 'COLLECT (Nonius, 2001).'
_computing_data_reduction 'DENZO/SCALEPACK (Otwinowski & Minor, 1997)'
_computing_molecular_graphics 'Ortep-3 for windows (Farrugia, 1997)'
_computing_publication_material 'CRYSTALS (Betteridge et al., 2003)'
_computing_structure_refinement 'CRYSTALS (Betteridge et al., 2003)'
_computing_structure_solution 'SIR92 (Altomare et al., 1994)'
_diffrn_ambient_temperature 200
_diffrn_measured_fraction_theta_full 0.999
_diffrn_measured_fraction_theta_max 0.999
_diffrn_measurement_device Area
_diffrn_measurement_device_type 'Nonius KappaCCD'
_diffrn_measurement_method \w
_diffrn_radiation_monochromator graphite
_diffrn_radiation_type 'Mo K\a'
_diffrn_radiation_wavelength 0.71073
_diffrn_reflns_av_R_equivalents 0.051
_diffrn_reflns_limit_h_max 16
_diffrn_reflns_limit_h_min -16
_diffrn_reflns_limit_k_max 17
_diffrn_reflns_limit_k_min -17
_diffrn_reflns_limit_l_max 15
_diffrn_reflns_limit_l_min -14
_diffrn_reflns_number 17592
_diffrn_reflns_theta_full 27.488
_diffrn_reflns_theta_max 27.488
_diffrn_reflns_theta_min 2.993
_diffrn_standards_number 0
_exptl_absorpt_coefficient_mu 2.412
_exptl_absorpt_correction_T_max 0.753
_exptl_absorpt_correction_T_min 0.562
_exptl_absorpt_correction_type integration
_exptl_absorpt_process_details
;
Gaussian integration (Coppens, 1970)
;
_exptl_crystal_colour colourless
_exptl_crystal_density_diffrn 1.341
_exptl_crystal_density_method 'not measured'
_exptl_crystal_description prism
_exptl_crystal_F_000 760
_exptl_crystal_size_max 0.400
_exptl_crystal_size_mid 0.160
_exptl_crystal_size_min 0.130
_refine_diff_density_max 1.17
_refine_diff_density_min -1.18
_refine_ls_abs_structure_details 'Flack (1983), 1949 Friedel-pairs'
_refine_ls_abs_structure_Flack -0.009(6)
_refine_ls_extinction_coef 77(6)
_refine_ls_extinction_method 'Larson (1970), Equation 22'
_refine_ls_goodness_of_fit_ref 0.9862
_refine_ls_hydrogen_treatment constr
_refine_ls_matrix_type full
_refine_ls_number_parameters 183
_refine_ls_number_reflns 4027
_refine_ls_number_restraints 2
_refine_ls_R_factor_all 0.0401
_refine_ls_R_factor_gt 0.0299
_refine_ls_shift/su_max 0.0008190
_refine_ls_shift/su_mean 0.0000308
_refine_ls_structure_factor_coef Fsqd
_refine_ls_weighting_details
;
 Method= Modified Sheldrick 
 w=1/[\s^2^(F^2^) + ( 0.02P)^2^ + 1.52P] 
 ,where P=(max(Fo^2^,0) + 2Fc^2^)/3 
;
_refine_ls_weighting_scheme calc
_refine_ls_wR_factor_all 0.0603
_refine_ls_wR_factor_gt 0.0568
_refine_ls_wR_factor_ref 0.0603
_reflns_limit_h_max 16
_reflns_limit_h_min -16
_reflns_limit_k_max 17
_reflns_limit_k_min 0
_reflns_limit_l_max 15
_reflns_limit_l_min -14
_reflns_number_gt 3496
_reflns_number_total 4040
_reflns_threshold_expression I>2.0\s(I)
_oxford_diffrn_Wilson_B_factor 2.70
_oxford_diffrn_Wilson_scale 28.68
_oxford_refine_ls_r_factor_ref 0.0401
_oxford_refine_ls_scale 0.21949(13)
_oxford_reflns_number_all 4027
_oxford_reflns_threshold_expression_ref I>-10.0\s(I)
_cod_data_source_file c7dt01023k2.cif
_cod_data_source_block 1
_cod_depositor_comments
;
The following automatic conversions were performed:

'_symmetry_cell_setting' value 'Monoclinic' changed to 'monoclinic'
according to
/home/data/users/saulius/crontab/automatic-downloads/rss-feeds/RSC/lib/dictionaries/cif_core.dic
dictionary named 'cif_core.dic' version 2.4.2 from 2011-04-26.

'_atom_sites_solution_primary' value 'Direct' changed to 'direct'
according to
/home/data/users/saulius/crontab/automatic-downloads/rss-feeds/RSC/lib/dictionaries/cif_core.dic
dictionary named 'cif_core.dic' version 2.4.2 from 2011-04-26.

Automatic conversion script
Id: cif_fix_values 4973 2017-02-22 13:04:09Z antanas 
;
_cod_original_sg_symbol_H-M 'C 1 c 1 '
_cod_original_formula_sum 'C16 H24 B1 Br1 P2'
_cod_database_code 7043025

loop_
_symmetry_equiv_pos_as_xyz
x,y,z
x+1/2,y+1/2,z
x,-y,z+1/2
x+1/2,-y+1/2,z+1/2

loop_
_atom_site_label
_atom_site_type_symbol
_atom_site_fract_x
_atom_site_fract_y
_atom_site_fract_z
_atom_site_U_iso_or_equiv
_atom_site_occupancy
_atom_site_adp_type
_atom_site_refinement_flags_posn
B1 B 0.6203(3) 0.6129(2) 0.8589(3) 0.0328 1.0000 Uani .
Br1 Br 0.47906(8) 0.763699(19) 0.39780(8) 0.0353 1.0000 Uani .
P1 P 0.62349(10) 0.52781(5) 0.73568(10) 0.0300 1.0000 Uani .
P2 P 0.54589(10) 0.73876(5) 0.79810(9) 0.0274 1.0000 Uani .
C1 C 0.7047(3) 0.5754(3) 0.6609(3) 0.0434 1.0000 Uani .
C2 C 0.7033(3) 0.4169(2) 0.8165(3) 0.0461 1.0000 Uani .
C3 C 0.3900(3) 0.7327(3) 0.6730(3) 0.0442 1.0000 Uani .
C4 C 0.6284(3) 0.8100(2) 0.7410(3) 0.0418 1.0000 Uani .
C11 C 0.4751(3) 0.4861(2) 0.6161(2) 0.0275 1.0000 Uani .
C12 C 0.4103(3) 0.4208(2) 0.6497(3) 0.0328 1.0000 Uani .
C13 C 0.3009(3) 0.3814(2) 0.5590(3) 0.0382 1.0000 Uani .
C14 C 0.2548(3) 0.4056(2) 0.4355(3) 0.0389 1.0000 Uani .
C15 C 0.3174(3) 0.4717(2) 0.4015(3) 0.0352 1.0000 Uani .
C16 C 0.4260(3) 0.5127(2) 0.4908(3) 0.0297 1.0000 Uani .
C21 C 0.5412(3) 0.8078(2) 0.9219(3) 0.0285 1.0000 Uani .
C22 C 0.5199(3) 0.7606(2) 1.0093(3) 0.0377 1.0000 Uani .
C23 C 0.5084(3) 0.8132(2) 1.0984(3) 0.0416 1.0000 Uani .
C24 C 0.5191(3) 0.9139(2) 1.1026(3) 0.0354 1.0000 Uani .
C25 C 0.5407(3) 0.9628(2) 1.0172(3) 0.0444 1.0000 Uani .
C26 C 0.5520(3) 0.9098(2) 0.9276(3) 0.0402 1.0000 Uani .
H1 H 0.7288 0.6190 0.9427 0.0494 1.0000 Uiso R
H2 H 0.5711 0.5719 0.8961 0.0455 1.0000 Uiso R
H11 H 0.6574 0.6259 0.6052 0.0645 1.0000 Uiso R
H12 H 0.7810 0.6002 0.7229 0.0644 1.0000 Uiso R
H13 H 0.7168 0.5235 0.6152 0.0646 1.0000 Uiso R
H21 H 0.6630 0.3880 0.8584 0.0684 1.0000 Uiso R
H22 H 0.7866 0.4325 0.8791 0.0682 1.0000 Uiso R
H23 H 0.7042 0.3708 0.7589 0.0686 1.0000 Uiso R
H31 H 0.3431 0.6941 0.7004 0.0655 1.0000 Uiso R
H32 H 0.3581 0.7980 0.6534 0.0658 1.0000 Uiso R
H33 H 0.3875 0.7031 0.6024 0.0654 1.0000 Uiso R
H41 H 0.7142 0.8103 0.8005 0.0626 1.0000 Uiso R
H42 H 0.5985 0.8761 0.7256 0.0627 1.0000 Uiso R
H43 H 0.6152 0.7813 0.6643 0.0630 1.0000 Uiso R
H121 H 0.4414 0.4013 0.7334 0.0391 1.0000 Uiso R
H131 H 0.2582 0.3363 0.5822 0.0454 1.0000 Uiso R
H141 H 0.1824 0.3769 0.3753 0.0470 1.0000 Uiso R
H151 H 0.2857 0.4872 0.3164 0.0416 1.0000 Uiso R
H161 H 0.4661 0.5586 0.4687 0.0363 1.0000 Uiso R
H221 H 0.5127 0.6933 1.0069 0.0454 1.0000 Uiso R
H231 H 0.4946 0.7812 1.1579 0.0499 1.0000 Uiso R
H241 H 0.5100 0.9504 1.1626 0.0432 1.0000 Uiso R
H251 H 0.5464 1.0311 1.0189 0.0532 1.0000 Uiso R
H261 H 0.5652 0.9442 0.8696 0.0481 1.0000 Uiso R

loop_
_atom_site_aniso_label
_atom_site_aniso_U_11
_atom_site_aniso_U_22
_atom_site_aniso_U_33
_atom_site_aniso_U_23
_atom_site_aniso_U_13
_atom_site_aniso_U_12
B1 0.043(2) 0.0320(19) 0.0263(15) -0.0013(13) 0.0190(15) -0.0014(15)
Br1 0.04162(17) 0.03354(16) 0.03093(14) -0.0024(2) 0.01804(12) -0.0049(2)
P1 0.0314(4) 0.0294(4) 0.0290(4) -0.0045(3) 0.0147(3) -0.0002(3)
P2 0.0351(4) 0.0263(4) 0.0222(3) -0.0013(3) 0.0150(3) -0.0016(4)
C1 0.039(2) 0.055(2) 0.0427(18) -0.0119(15) 0.0252(15) -0.0101(15)
C2 0.043(2) 0.0425(19) 0.0411(18) -0.0035(14) 0.0114(15) 0.0129(15)
C3 0.042(2) 0.050(2) 0.0290(15) -0.0054(14) 0.0091(14) 0.0066(16)
C4 0.062(2) 0.0377(18) 0.0391(16) 0.0014(14) 0.0350(16) -0.0017(16)
C11 0.0330(15) 0.0216(15) 0.0285(15) -0.0032(11) 0.0156(13) 0.0020(12)
C12 0.0405(18) 0.0320(16) 0.0328(15) 0.0025(12) 0.0233(14) 0.0012(13)
C13 0.0377(18) 0.0370(19) 0.0456(18) 0.0011(14) 0.0250(15) -0.0042(14)
C14 0.0328(18) 0.0367(18) 0.0430(17) -0.0013(14) 0.0155(14) -0.0024(14)
C15 0.0370(17) 0.0338(17) 0.0317(15) 0.0005(12) 0.0145(13) 0.0043(13)
C16 0.0351(17) 0.0254(15) 0.0317(15) 0.0032(11) 0.0189(13) 0.0014(12)
C21 0.0349(15) 0.0244(14) 0.0261(13) -0.0025(11) 0.0149(12) -0.0032(12)
C22 0.061(2) 0.0245(15) 0.0344(16) -0.0014(12) 0.0285(15) -0.0059(14)
C23 0.069(2) 0.0324(18) 0.0355(15) -0.0028(13) 0.0345(16) -0.0060(16)
C24 0.0461(18) 0.0345(17) 0.0278(14) -0.0099(12) 0.0200(13) -0.0063(14)
C25 0.068(2) 0.0276(17) 0.0475(19) -0.0086(14) 0.0357(18) -0.0090(16)
C26 0.065(2) 0.0268(16) 0.0410(17) -0.0039(13) 0.0354(16) -0.0095(15)

loop_
_atom_type_symbol
_atom_type_scat_dispersion_real
_atom_type_scat_dispersion_imag
_atom_type_scat_Cromer_Mann_a1
_atom_type_scat_Cromer_Mann_b1
_atom_type_scat_Cromer_Mann_a2
_atom_type_scat_Cromer_Mann_b2
_atom_type_scat_Cromer_Mann_a3
_atom_type_scat_Cromer_Mann_b3
_atom_type_scat_Cromer_Mann_a4
_atom_type_scat_Cromer_Mann_b4
_atom_type_scat_Cromer_Mann_c
_atom_type_scat_source
C 0.0033 0.0016 2.3100 20.8439 1.0200 10.2075 1.5886 0.5687 0.8650 51.6512 0.2156 'International Tables Vol C 4.2.6.8 and 6.1.1.4'
H 0.0000 0.0000 0.4930 10.5109 0.3229 26.1257 0.1402 3.1424 0.0408 57.7998 0.0030 'International Tables Vol C 4.2.6.8 and 6.1.1.4'
B 0.0013 0.0007 2.0545 23.2185 1.3326 1.0210 1.0979 60.3498 0.7068 0.1403 -0.1932 'International Tables Vol C 4.2.6.8 and 6.1.1.4'
Br -0.2901 2.4595 17.1789 2.1723 5.2358 16.5796 5.6377 0.2609 3.9851 41.4328 2.9557 'International Tables Vol C 4.2.6.8 and 6.1.1.4'
P 0.1023 0.0942 6.4345 1.9067 4.1791 27.1570 1.7800 0.5260 1.4908 68.1645 1.1149 'International Tables Vol C 4.2.6.8 and 6.1.1.4'

loop_
_exptl_crystal_face_index_h
_exptl_crystal_face_index_k
_exptl_crystal_face_index_l
_exptl_crystal_face_perp_dist
10 9 3 0.050
-10 -9 -3 0.110
4 -10 1 0.060
-2 6 -1 0.067
4 1 -4 0.175
-6 2 6 0.190
6 5 1 0.045

loop_
_geom_angle_atom_site_label_1
_geom_angle_atom_site_label_2
_geom_angle_atom_site_label_3
_geom_angle
_geom_angle_publ_flag
P1 B1 P2 115.13(16) yes
P1 B1 H1 104.9 no
P2 B1 H1 112.8 no
P1 B1 H2 105.1 no
P2 B1 H2 110.8 no
H1 B1 H2 107.5 no
B1 P1 C1 115.10(15) yes
B1 P1 C2 106.76(15) yes
C1 P1 C2 106.41(17) yes
B1 P1 C11 114.83(14) yes
C1 P1 C11 108.15(14) yes
C2 P1 C11 104.73(15) yes
B1 P2 C3 114.08(16) yes
B1 P2 C4 111.85(16) yes
C3 P2 C4 106.37(17) yes
B1 P2 C21 110.19(13) yes
C3 P2 C21 105.79(14) yes
C4 P2 C21 108.20(14) yes
P1 C1 H11 108.8 no
P1 C1 H12 108.5 no
H11 C1 H12 110.5 no
P1 C1 H13 109.2 no
H11 C1 H13 109.4 no
H12 C1 H13 110.3 no
P1 C2 H21 109.8 no
P1 C2 H22 109.9 no
H21 C2 H22 107.8 no
P1 C2 H23 110.2 no
H21 C2 H23 109.3 no
H22 C2 H23 109.7 no
P2 C3 H31 108.5 no
P2 C3 H32 108.5 no
H31 C3 H32 110.1 no
P2 C3 H33 109.7 no
H31 C3 H33 109.8 no
H32 C3 H33 110.1 no
P2 C4 H41 110.4 no
P2 C4 H42 109.9 no
H41 C4 H42 109.3 no
P2 C4 H43 108.3 no
H41 C4 H43 109.9 no
H42 C4 H43 109.1 no
P1 C11 C12 118.3(2) yes
P1 C11 C16 122.4(2) yes
C12 C11 C16 119.2(3) yes
C11 C12 C13 119.8(3) yes
C11 C12 H121 121.0 no
C13 C12 H121 119.1 no
C12 C13 C14 120.7(3) yes
C12 C13 H131 119.4 no
C14 C13 H131 119.8 no
C13 C14 C15 119.9(3) yes
C13 C14 H141 119.7 no
C15 C14 H141 120.5 no
C14 C15 C16 120.3(3) yes
C14 C15 H151 119.3 no
C16 C15 H151 120.4 no
C11 C16 C15 120.1(3) yes
C11 C16 H161 119.5 no
C15 C16 H161 120.4 no
P2 C21 C22 120.7(2) yes
P2 C21 C26 121.0(2) yes
C22 C21 C26 118.2(3) yes
C21 C22 C23 120.9(3) yes
C21 C22 H221 119.3 no
C23 C22 H221 119.8 no
C22 C23 C24 120.1(3) yes
C22 C23 H231 120.8 no
C24 C23 H231 119.0 no
C23 C24 C25 120.3(3) yes
C23 C24 H241 120.4 no
C25 C24 H241 119.3 no
C24 C25 C26 119.5(3) yes
C24 C25 H251 120.4 no
C26 C25 H251 120.1 no
C21 C26 C25 121.0(3) yes
C21 C26 H261 120.7 no
C25 C26 H261 118.3 no

loop_
_geom_bond_atom_site_label_1
_geom_bond_atom_site_label_2
_geom_bond_distance
_geom_bond_publ_flag
B1 P1 1.924(3) yes
B1 P2 1.918(3) yes
B1 H1 1.241 no
B1 H2 1.086 no
P1 C1 1.796(3) yes
P1 C2 1.814(3) yes
P1 C11 1.803(3) yes
P2 C3 1.798(3) yes
P2 C4 1.794(3) yes
P2 C21 1.816(3) yes
C1 H11 0.946 no
C1 H12 0.944 no
C1 H13 0.961 no
C2 H21 0.967 no
C2 H22 0.967 no
C2 H23 0.950 no
C3 H31 0.965 no
C3 H32 0.956 no
C3 H33 0.945 no
C4 H41 0.958 no
C4 H42 0.957 no
C4 H43 0.959 no
C11 C12 1.398(4) yes
C11 C16 1.398(4) yes
C12 C13 1.381(4) yes
C12 H121 0.943 no
C13 C14 1.375(4) yes
C13 H131 0.947 no
C14 C15 1.387(4) yes
C14 H141 0.929 no
C15 C16 1.378(4) yes
C15 H151 0.943 no
C16 H161 0.923 no
C21 C22 1.388(4) yes
C21 C26 1.393(4) yes
C22 C23 1.375(4) yes
C22 H221 0.920 no
C23 C24 1.376(4) yes
C23 H231 0.940 no
C24 C25 1.379(4) yes
C24 H241 0.943 no
C25 C26 1.383(4) yes
C25 H251 0.932 no
C26 H261 0.934 no
